data_1558137
loop_
_publ_author_name
'Ponduru, Tharun Teja'
'Wang, Guocang'
'Manoj, Sai'
'Pan, Sudip'
'Zhao, Lili'
'Frenking, Gernot'
'Dias, H. V. Rasika'

_publ_section_title
;
 Synthesis and characterization of heterometallic complexes involving
 coinage metals and isoelectronic Fe(CO)<sub>5</sub>,
 [Mn(CO)<sub>5</sub>]<sup>-</sup> and [Fe(CO)<sub>4</sub>CN]<sup>-</sup>
 ligands.
;
_journal_issue 25
_journal_name_full 'Dalton transactions (Cambridge, England : 2003)'
_journal_page_first 8566
_journal_page_last 8581
_journal_paper_doi 10.1039/d0dt01590c
_journal_volume 49
_journal_year 2020
_chemical_formula_moiety 'C27 H35 Au Fe N O5, F6 Sb'
_chemical_formula_sum 'C27 H35 Au F6 Fe N O5 Sb'
_chemical_formula_weight 942.12
_space_group_crystal_system monoclinic
_space_group_IT_number 14
_space_group_name_Hall '-P 2yn'
_space_group_name_H-M_alt 'P 1 21/n 1'
_atom_sites_solution_hydrogens geom
_atom_sites_solution_primary dual
_audit_creation_date 2019-12-05
_audit_creation_method
;
Olex2 1.2
(compiled 2018.05.29 svn.r3508 for OlexSys, GUI svn.r5506)
;
_audit_update_record
;
2020-04-27 deposited with the CCDC.	2020-05-28 downloaded from the CCDC.
;
_cell_angle_alpha 90
_cell_angle_beta 98.783(2)
_cell_angle_gamma 90
_cell_formula_units_Z 4
_cell_length_a 14.2376(9)
_cell_length_b 15.3986(10)
_cell_length_c 14.8972(9)
_cell_measurement_reflns_used 9782
_cell_measurement_temperature 100(2)
_cell_measurement_theta_max 30.34
_cell_measurement_theta_min 2.99
_cell_volume 3227.8(4)
_computing_cell_refinement 'SAINT V8.38A (?, 2016)'
_computing_data_reduction 'SAINT V8.38A (?, 2016)'
_computing_molecular_graphics 'Olex2 (Dolomanov et al., 2009)'
_computing_publication_material 'Olex2 (Dolomanov et al., 2009)'
_computing_structure_refinement 'ShelXL (Sheldrick, 2015)'
_computing_structure_solution 'ShelXT (Sheldrick, 2015)'
_diffrn_ambient_temperature 100.01
_diffrn_detector_area_resol_mean 8
_diffrn_measured_fraction_theta_full 0.999
_diffrn_measured_fraction_theta_max 0.998
_diffrn_measurement_device_type 'Bruker D8 Quest with a Photon 100 CMOS detector'
_diffrn_measurement_method '\f and \w scans'
_diffrn_radiation_monochromator graphite
_diffrn_radiation_type MoK\a
_diffrn_radiation_wavelength 0.71073
_diffrn_reflns_av_R_equivalents 0.0914
_diffrn_reflns_av_unetI/netI 0.0546
_diffrn_reflns_Laue_measured_fraction_full 0.999
_diffrn_reflns_Laue_measured_fraction_max 0.998
_diffrn_reflns_limit_h_max 20
_diffrn_reflns_limit_h_min -20
_diffrn_reflns_limit_k_max 22
_diffrn_reflns_limit_k_min -22
_diffrn_reflns_limit_l_max 21
_diffrn_reflns_limit_l_min -21
_diffrn_reflns_number 81911
_diffrn_reflns_point_group_measured_fraction_full 0.999
_diffrn_reflns_point_group_measured_fraction_max 0.998
_diffrn_reflns_theta_full 25.242
_diffrn_reflns_theta_max 30.564
_diffrn_reflns_theta_min 2.895
_diffrn_source 'sealed tube'
_diffrn_standards_number 0
_exptl_absorpt_coefficient_mu 5.878
_exptl_absorpt_correction_T_max 0.5645
_exptl_absorpt_correction_T_min 0.5082
_exptl_absorpt_correction_type multi-scan
_exptl_absorpt_process_details
'SADABS-2016/2 (Bruker,2016/2) was used for absorption correction. wR2(int) was 0.0828 before and 0.0670 after correction. The Ratio of minimum to maximum transmission is 0.9003. The \l/2 correction factor is Not present.'
_exptl_crystal_colour colourless
_exptl_crystal_colour_primary colourless
_exptl_crystal_density_diffrn 1.939
_exptl_crystal_description cube
_exptl_crystal_F_000 1816
_exptl_crystal_size_max 0.11
_exptl_crystal_size_mid 0.11
_exptl_crystal_size_min 0.1
_refine_diff_density_max 0.860
_refine_diff_density_min -1.292
_refine_diff_density_rms 0.182
_refine_ls_extinction_method none
_refine_ls_goodness_of_fit_ref 1.019
_refine_ls_hydrogen_treatment constr
_refine_ls_matrix_type full
_refine_ls_number_parameters 387
_refine_ls_number_reflns 9890
_refine_ls_number_restraints 0
_refine_ls_restrained_S_all 1.019
_refine_ls_R_factor_all 0.0626
_refine_ls_R_factor_gt 0.0358
_refine_ls_shift/su_max 0.002
_refine_ls_shift/su_mean 0.000
_refine_ls_structure_factor_coef Fsqd
_refine_ls_weighting_details 'w=1/[\s^2^(Fo^2^)+(0.0126P)^2^+7.6109P] where P=(Fo^2^+2Fc^2^)/3'
_refine_ls_weighting_scheme calc
_refine_ls_wR_factor_gt 0.0534
_refine_ls_wR_factor_ref 0.0594
_reflns_Friedel_coverage 0.000
_reflns_number_gt 7537
_reflns_number_total 9890
_reflns_threshold_expression 'I > 2\s(I)'
_cod_data_source_file d0dt01590c2.cif
_cod_data_source_block rad736_0m_a
_cod_depositor_comments 'Adding full bibliography for 1558136--1558141.cif.'
_cod_database_code 1558137
_shelx_shelxl_version_number 2018/3
_shelx_space_group_comment
;
The symmetry employed for this shelxl refinement is uniquely defined
by the following loop, which should always be used as a source of
symmetry information in preference to the above space-group names.
They are only intended as comments.
;
_shelx_estimated_absorpt_t_max 0.591
_shelx_estimated_absorpt_t_min 0.564
_olex2_refinement_description
;
1. Fixed Uiso
 At 1.2 times of:
  All C(H) groups, All C(H,H) groups
 At 1.5 times of:
  All C(H,H,H) groups
2.a Ternary CH refined with riding coordinates:
 C11(H11), C14(H14)
2.b Secondary CH2 refined with riding coordinates:
 C3(H3A,H3B), C19(H19A,H19B), C21(H21A,H21B)
2.c Aromatic/amide H refined with riding coordinates:
 C7(H7), C8(H8), C9(H9)
2.d Idealised Me refined as rotating group:
 C12(H12A,H12B,H12C), C13(H13A,H13B,H13C), C15(H15A,H15B,H15C), C16(H16A,H16B,
 H16C), C17(H17A,H17B,H17C), C18(H18A,H18B,H18C), C20(H20A,H20B,H20C), C22(H22A,
 H22B,H22C)
;
_olex2_submission_special_instructions 'No special instructions were received'

loop_
_space_group_symop_operation_xyz
'x, y, z'
'-x+1/2, y+1/2, -z+1/2'
'-x, -y, -z'
'x-1/2, -y-1/2, z-1/2'

loop_
_atom_site_label
_atom_site_type_symbol
_atom_site_fract_x
_atom_site_fract_y
_atom_site_fract_z
_atom_site_U_iso_or_equiv
_atom_site_adp_type
_atom_site_occupancy
_atom_site_site_symmetry_order
_atom_site_calc_flag
_atom_site_refinement_flags_posn
_atom_site_refinement_flags_adp
_atom_site_refinement_flags_occupancy
_atom_site_disorder_assembly
_atom_site_disorder_group
Au Au 0.70219(2) 0.60040(2) 0.44246(2) 0.01321(4) Uani 1 1 d . . . . .
Fe Fe 0.75724(4) 0.51573(3) 0.58973(3) 0.01387(11) Uani 1 1 d . . . . .
O1 O 0.8480(2) 0.41663(19) 0.75187(19) 0.0279(7) Uani 1 1 d . . . . .
O2 O 0.5826(2) 0.58422(19) 0.6497(2) 0.0314(7) Uani 1 1 d . . . . .
O3 O 0.8513(2) 0.6866(2) 0.6232(2) 0.0328(7) Uani 1 1 d . . . . .
O4 O 0.90505(19) 0.46145(18) 0.48309(19) 0.0240(6) Uani 1 1 d . . . . .
O5 O 0.6262(2) 0.3881(2) 0.4875(2) 0.0326(7) Uani 1 1 d . . . . .
N N 0.6876(2) 0.73846(18) 0.30395(19) 0.0106(6) Uani 1 1 d . . . . .
C1 C 0.6579(2) 0.6627(2) 0.3242(2) 0.0109(7) Uani 1 1 d . . . . .
C2 C 0.6422(2) 0.7726(2) 0.2106(2) 0.0129(7) Uani 1 1 d . . . . .
C3 C 0.5863(3) 0.6925(2) 0.1715(2) 0.0134(7) Uani 1 1 d . . . . .
H3A H 0.617714 0.665504 0.123587 0.016 Uiso 1 1 calc R . . . .
H3B H 0.520914 0.709321 0.144484 0.016 Uiso 1 1 calc R . . . .
C4 C 0.5836(2) 0.6277(2) 0.2511(2) 0.0125(7) Uani 1 1 d . . . . .
C5 C 0.7556(2) 0.7891(2) 0.3659(2) 0.0126(7) Uani 1 1 d . . . . .
C6 C 0.8523(3) 0.7828(2) 0.3592(2) 0.0149(7) Uani 1 1 d . . . . .
C7 C 0.9147(3) 0.8357(3) 0.4167(3) 0.0211(8) Uani 1 1 d . . . . .
H7 H 0.980785 0.833763 0.413204 0.025 Uiso 1 1 calc R . . . .
C8 C 0.8824(3) 0.8902(3) 0.4780(3) 0.0222(9) Uani 1 1 d . . . . .
H8 H 0.925841 0.926984 0.514968 0.027 Uiso 1 1 calc R . . . .
C9 C 0.7869(3) 0.8923(3) 0.4865(3) 0.0214(8) Uani 1 1 d . . . . .
H9 H 0.766033 0.929078 0.530676 0.026 Uiso 1 1 calc R . . . .
C10 C 0.7211(3) 0.8412(2) 0.4313(2) 0.0161(8) Uani 1 1 d . . . . .
C11 C 0.8925(3) 0.7173(3) 0.2994(3) 0.0185(8) Uani 1 1 d . . . . .
H11 H 0.838029 0.689527 0.259347 0.022 Uiso 1 1 calc R . . . .
C12 C 0.9582(3) 0.7578(3) 0.2385(3) 0.0267(9) Uani 1 1 d . . . . .
H12A H 0.924235 0.804161 0.201757 0.040 Uiso 1 1 calc GR . . . .
H12B H 0.977889 0.713174 0.198339 0.040 Uiso 1 1 calc GR . . . .
H12C H 1.014414 0.782109 0.276283 0.040 Uiso 1 1 calc GR . . . .
C13 C 0.9456(3) 0.6461(3) 0.3591(3) 0.0303(10) Uani 1 1 d . . . . .
H13A H 1.001446 0.671323 0.396744 0.045 Uiso 1 1 calc GR . . . .
H13B H 0.966003 0.600619 0.320310 0.045 Uiso 1 1 calc GR . . . .
H13C H 0.903342 0.621032 0.398299 0.045 Uiso 1 1 calc GR . . . .
C14 C 0.6174(3) 0.8420(3) 0.4467(3) 0.0196(8) Uani 1 1 d . . . . .
H14 H 0.579561 0.807510 0.396960 0.024 Uiso 1 1 calc R . . . .
C15 C 0.5765(3) 0.9338(3) 0.4436(3) 0.0365(12) Uani 1 1 d . . . . .
H15A H 0.609125 0.967511 0.494850 0.055 Uiso 1 1 calc GR . . . .
H15B H 0.508468 0.930992 0.447352 0.055 Uiso 1 1 calc GR . . . .
H15C H 0.585699 0.961796 0.386476 0.055 Uiso 1 1 calc GR . . . .
C16 C 0.6081(3) 0.7980(3) 0.5372(3) 0.0329(11) Uani 1 1 d . . . . .
H16A H 0.633293 0.738742 0.537369 0.049 Uiso 1 1 calc GR . . . .
H16B H 0.540961 0.795961 0.544787 0.049 Uiso 1 1 calc GR . . . .
H16C H 0.644014 0.831079 0.587181 0.049 Uiso 1 1 calc GR . . . .
C17 C 0.7175(3) 0.8003(2) 0.1539(2) 0.0176(8) Uani 1 1 d . . . . .
H17A H 0.755598 0.847601 0.184723 0.026 Uiso 1 1 calc GR . . . .
H17B H 0.686549 0.820144 0.094139 0.026 Uiso 1 1 calc GR . . . .
H17C H 0.758911 0.750785 0.146278 0.026 Uiso 1 1 calc GR . . . .
C18 C 0.5778(3) 0.8502(2) 0.2228(3) 0.0178(8) Uani 1 1 d . . . . .
H18A H 0.526479 0.831438 0.255311 0.027 Uiso 1 1 calc GR . . . .
H18B H 0.550551 0.873100 0.163070 0.027 Uiso 1 1 calc GR . . . .
H18C H 0.615183 0.895688 0.257758 0.027 Uiso 1 1 calc GR . . . .
C19 C 0.6068(3) 0.5345(2) 0.2262(3) 0.0187(8) Uani 1 1 d . . . . .
H19A H 0.596309 0.495603 0.276627 0.022 Uiso 1 1 calc R . . . .
H19B H 0.562161 0.516839 0.171724 0.022 Uiso 1 1 calc R . . . .
C20 C 0.7079(3) 0.5219(3) 0.2073(3) 0.0247(9) Uani 1 1 d . . . . .
H20A H 0.719090 0.559984 0.157269 0.037 Uiso 1 1 calc GR . . . .
H20B H 0.716914 0.461296 0.190566 0.037 Uiso 1 1 calc GR . . . .
H20C H 0.752794 0.536414 0.261853 0.037 Uiso 1 1 calc GR . . . .
C21 C 0.4887(2) 0.6325(3) 0.2898(3) 0.0184(8) Uani 1 1 d . . . . .
H21A H 0.493883 0.595175 0.344377 0.022 Uiso 1 1 calc R . . . .
H21B H 0.479392 0.692970 0.309287 0.022 Uiso 1 1 calc R . . . .
C22 C 0.4008(3) 0.6049(3) 0.2237(3) 0.0266(9) Uani 1 1 d . . . . .
H22A H 0.396150 0.639717 0.168157 0.040 Uiso 1 1 calc GR . . . .
H22B H 0.343788 0.613830 0.252049 0.040 Uiso 1 1 calc GR . . . .
H22C H 0.406063 0.543290 0.208564 0.040 Uiso 1 1 calc GR . . . .
C23 C 0.8109(3) 0.4548(3) 0.6926(3) 0.0190(8) Uani 1 1 d . . . . .
C24 C 0.6510(3) 0.5599(3) 0.6298(3) 0.0207(8) Uani 1 1 d . . . . .
C25 C 0.8146(3) 0.6217(3) 0.6110(3) 0.0228(9) Uani 1 1 d . . . . .
C26 C 0.8483(3) 0.4830(2) 0.5236(3) 0.0172(8) Uani 1 1 d . . . . .
C27 C 0.6772(3) 0.4355(3) 0.5274(3) 0.0212(8) Uani 1 1 d . . . . .
Sb Sb 0.25506(2) 0.83062(2) 0.39198(2) 0.01901(6) Uani 1 1 d . . . . .
F1 F 0.2912(2) 0.8537(2) 0.51512(18) 0.0532(9) Uani 1 1 d . . . . .
F2 F 0.1383(2) 0.8849(2) 0.3949(3) 0.0648(10) Uani 1 1 d . . . . .
F3 F 0.3047(2) 0.93751(18) 0.3624(2) 0.0482(8) Uani 1 1 d . . . . .
F4 F 0.2184(2) 0.8067(2) 0.26880(18) 0.0559(9) Uani 1 1 d . . . . .
F5 F 0.2011(2) 0.72437(17) 0.42019(18) 0.0436(7) Uani 1 1 d . . . . .
F6 F 0.3709(2) 0.7770(2) 0.3885(2) 0.0640(10) Uani 1 1 d . . . . .

loop_
_atom_site_aniso_label
_atom_site_aniso_U_11
_atom_site_aniso_U_22
_atom_site_aniso_U_33
_atom_site_aniso_U_23
_atom_site_aniso_U_13
_atom_site_aniso_U_12
Au 0.01505(6) 0.01372(6) 0.01050(6) 0.00231(6) 0.00080(5) -0.00141(6)
Fe 0.0150(3) 0.0149(3) 0.0115(3) 0.0019(2) 0.0014(2) -0.0009(2)
O1 0.0291(16) 0.0348(18) 0.0196(15) 0.0083(13) 0.0025(13) 0.0080(14)
O2 0.0310(17) 0.0279(17) 0.0389(18) 0.0034(14) 0.0165(15) 0.0039(14)
O3 0.0261(16) 0.0248(17) 0.045(2) -0.0088(14) -0.0033(15) -0.0073(14)
O4 0.0223(15) 0.0256(15) 0.0252(15) -0.0044(12) 0.0074(13) 0.0004(12)
O5 0.0293(16) 0.0287(18) 0.0369(18) -0.0041(14) -0.0037(14) -0.0086(14)
N 0.0113(14) 0.0116(14) 0.0093(14) -0.0002(11) 0.0029(11) 0.0017(11)
C1 0.0119(16) 0.0118(16) 0.0094(16) 0.0007(13) 0.0026(13) 0.0013(13)
C2 0.0138(17) 0.0117(17) 0.0127(17) 0.0024(13) 0.0004(14) 0.0000(14)
C3 0.0155(17) 0.0117(17) 0.0128(17) 0.0002(13) 0.0017(14) 0.0006(14)
C4 0.0155(17) 0.0106(16) 0.0108(17) -0.0001(13) 0.0003(14) -0.0002(14)
C5 0.0143(17) 0.0123(17) 0.0110(17) 0.0016(13) 0.0007(14) -0.0022(14)
C6 0.0144(18) 0.0153(18) 0.0151(18) 0.0066(14) 0.0023(14) -0.0010(14)
C7 0.0121(17) 0.029(2) 0.020(2) 0.0092(17) -0.0028(15) -0.0074(16)
C8 0.024(2) 0.024(2) 0.0165(19) 0.0025(16) -0.0049(16) -0.0098(17)
C9 0.030(2) 0.0175(19) 0.0159(18) 0.0004(16) 0.0001(16) -0.0047(17)
C10 0.0193(19) 0.0134(17) 0.0156(19) 0.0027(14) 0.0029(15) -0.0016(15)
C11 0.0127(18) 0.022(2) 0.022(2) 0.0048(16) 0.0064(15) 0.0002(15)
C12 0.022(2) 0.032(2) 0.029(2) 0.0069(19) 0.0121(18) 0.0002(18)
C13 0.025(2) 0.029(2) 0.038(3) 0.013(2) 0.011(2) 0.0134(19)
C14 0.0193(19) 0.021(2) 0.019(2) -0.0106(16) 0.0045(16) -0.0010(16)
C15 0.026(2) 0.030(2) 0.053(3) -0.021(2) 0.006(2) 0.006(2)
C16 0.033(2) 0.048(3) 0.021(2) -0.011(2) 0.0133(19) -0.008(2)
C17 0.0198(19) 0.0177(19) 0.0154(19) 0.0052(15) 0.0034(16) -0.0011(15)
C18 0.0210(19) 0.0136(18) 0.0190(19) -0.0004(15) 0.0038(16) 0.0024(15)
C19 0.029(2) 0.0106(17) 0.0152(19) -0.0018(14) -0.0018(16) -0.0022(16)
C20 0.029(2) 0.0156(19) 0.029(2) -0.0050(17) 0.0020(18) 0.0062(17)
C21 0.0133(17) 0.0237(19) 0.0184(19) 0.0000(16) 0.0027(15) -0.0027(15)
C22 0.0177(19) 0.036(2) 0.024(2) 0.004(2) -0.0019(16) -0.0069(19)
C23 0.0187(19) 0.021(2) 0.018(2) -0.0009(16) 0.0054(16) -0.0009(16)
C24 0.023(2) 0.018(2) 0.021(2) 0.0027(16) 0.0039(17) -0.0019(17)
C25 0.0176(19) 0.029(2) 0.021(2) 0.0015(17) 0.0003(16) 0.0010(17)
C26 0.0200(19) 0.0143(18) 0.0160(19) 0.0000(15) -0.0013(16) -0.0026(15)
C27 0.020(2) 0.023(2) 0.021(2) 0.0034(17) 0.0009(17) -0.0022(17)
Sb 0.01830(13) 0.01907(13) 0.01969(13) 0.00270(10) 0.00298(10) 0.00019(10)
F1 0.088(2) 0.0491(19) 0.0205(14) -0.0079(13) 0.0009(15) -0.0297(18)
F2 0.0239(15) 0.050(2) 0.124(3) -0.005(2) 0.0237(18) 0.0063(14)
F3 0.0508(18) 0.0372(16) 0.0560(19) 0.0178(14) 0.0063(15) -0.0201(14)
F4 0.076(2) 0.070(2) 0.0182(14) 0.0077(14) -0.0032(14) -0.0183(19)
F5 0.068(2) 0.0249(14) 0.0362(16) 0.0027(12) 0.0010(15) -0.0186(14)
F6 0.0348(17) 0.071(2) 0.088(3) -0.004(2) 0.0149(17) 0.0289(17)

loop_
_atom_type_symbol
_atom_type_description
_atom_type_scat_dispersion_real
_atom_type_scat_dispersion_imag
_atom_type_scat_source
C C 0.0033 0.0016 'International Tables Vol C Tables 4.2.6.8 and 6.1.1.4'
H H 0.0000 0.0000 'International Tables Vol C Tables 4.2.6.8 and 6.1.1.4'
Au Au -2.0133 8.8022 'International Tables Vol C Tables 4.2.6.8 and 6.1.1.4'
F F 0.0171 0.0103 'International Tables Vol C Tables 4.2.6.8 and 6.1.1.4'
Fe Fe 0.3463 0.8444 'International Tables Vol C Tables 4.2.6.8 and 6.1.1.4'
N N 0.0061 0.0033 'International Tables Vol C Tables 4.2.6.8 and 6.1.1.4'
O O 0.0106 0.0060 'International Tables Vol C Tables 4.2.6.8 and 6.1.1.4'
Sb Sb -0.5866 1.5461 'International Tables Vol C Tables 4.2.6.8 and 6.1.1.4'

loop_
_geom_angle_atom_site_label_1
_geom_angle_atom_site_label_2
_geom_angle_atom_site_label_3
_geom_angle
_geom_angle_site_symmetry_1
_geom_angle_site_symmetry_3
_geom_angle_publ_flag
C1 Au Fe 177.85(10) . . ?
C23 Fe Au 173.46(12) . . ?
C24 Fe Au 86.03(12) . . ?
C24 Fe C23 99.99(17) . . ?
C25 Fe Au 76.40(13) . . ?
C25 Fe C23 101.02(17) . . ?
C25 Fe C24 88.93(17) . . ?
C25 Fe C27 156.09(18) . . ?
C26 Fe Au 80.07(12) . . ?
C26 Fe C23 94.01(17) . . ?
C26 Fe C24 165.87(17) . . ?
C26 Fe C25 90.28(17) . . ?
C26 Fe C27 88.75(17) . . ?
C27 Fe Au 79.90(12) . . ?
C27 Fe C23 102.88(17) . . ?
C27 Fe C24 86.29(18) . . ?
C1 N C2 114.4(3) . . ?
C1 N C5 123.0(3) . . ?
C5 N C2 122.5(3) . . ?
N C1 Au 124.2(3) . . ?
N C1 C4 112.0(3) . . ?
C4 C1 Au 123.7(2) . . ?
C3 C2 N 101.0(3) . . ?
C3 C2 C18 112.7(3) . . ?
C17 C2 N 111.3(3) . . ?
C17 C2 C3 112.5(3) . . ?
C17 C2 C18 109.4(3) . . ?
C18 C2 N 109.6(3) . . ?
C2 C3 H3A 110.2 . . ?
C2 C3 H3B 110.2 . . ?
C2 C3 C4 107.4(3) . . ?
H3A C3 H3B 108.5 . . ?
C4 C3 H3A 110.2 . . ?
C4 C3 H3B 110.2 . . ?
C1 C4 C3 103.1(3) . . ?
C1 C4 C19 111.0(3) . . ?
C1 C4 C21 105.7(3) . . ?
C19 C4 C3 112.7(3) . . ?
C19 C4 C21 111.6(3) . . ?
C21 C4 C3 112.2(3) . . ?
C6 C5 N 118.9(3) . . ?
C6 C5 C10 122.8(3) . . ?
C10 C5 N 118.3(3) . . ?
C5 C6 C11 123.6(3) . . ?
C7 C6 C5 117.1(3) . . ?
C7 C6 C11 119.1(3) . . ?
C6 C7 H7 119.4 . . ?
C8 C7 C6 121.2(4) . . ?
C8 C7 H7 119.4 . . ?
C7 C8 H8 119.7 . . ?
C7 C8 C9 120.6(4) . . ?
C9 C8 H8 119.7 . . ?
C8 C9 H9 119.5 . . ?
C8 C9 C10 121.0(4) . . ?
C10 C9 H9 119.5 . . ?
C5 C10 C14 123.8(3) . . ?
C9 C10 C5 117.1(3) . . ?
C9 C10 C14 119.0(3) . . ?
C6 C11 H11 108.0 . . ?
C6 C11 C12 113.4(3) . . ?
C6 C11 C13 109.4(3) . . ?
C12 C11 H11 108.0 . . ?
C12 C11 C13 110.0(3) . . ?
C13 C11 H11 108.0 . . ?
C11 C12 H12A 109.5 . . ?
C11 C12 H12B 109.5 . . ?
C11 C12 H12C 109.5 . . ?
H12A C12 H12B 109.5 . . ?
H12A C12 H12C 109.5 . . ?
H12B C12 H12C 109.5 . . ?
C11 C13 H13A 109.5 . . ?
C11 C13 H13B 109.5 . . ?
C11 C13 H13C 109.5 . . ?
H13A C13 H13B 109.5 . . ?
H13A C13 H13C 109.5 . . ?
H13B C13 H13C 109.5 . . ?
C10 C14 H14 107.9 . . ?
C10 C14 C16 110.2(3) . . ?
C15 C14 C10 112.0(3) . . ?
C15 C14 H14 107.9 . . ?
C15 C14 C16 110.6(3) . . ?
C16 C14 H14 107.9 . . ?
C14 C15 H15A 109.5 . . ?
C14 C15 H15B 109.5 . . ?
C14 C15 H15C 109.5 . . ?
H15A C15 H15B 109.5 . . ?
H15A C15 H15C 109.5 . . ?
H15B C15 H15C 109.5 . . ?
C14 C16 H16A 109.5 . . ?
C14 C16 H16B 109.5 . . ?
C14 C16 H16C 109.5 . . ?
H16A C16 H16B 109.5 . . ?
H16A C16 H16C 109.5 . . ?
H16B C16 H16C 109.5 . . ?
C2 C17 H17A 109.5 . . ?
C2 C17 H17B 109.5 . . ?
C2 C17 H17C 109.5 . . ?
H17A C17 H17B 109.5 . . ?
H17A C17 H17C 109.5 . . ?
H17B C17 H17C 109.5 . . ?
C2 C18 H18A 109.5 . . ?
C2 C18 H18B 109.5 . . ?
C2 C18 H18C 109.5 . . ?
H18A C18 H18B 109.5 . . ?
H18A C18 H18C 109.5 . . ?
H18B C18 H18C 109.5 . . ?
C4 C19 H19A 108.7 . . ?
C4 C19 H19B 108.7 . . ?
H19A C19 H19B 107.6 . . ?
C20 C19 C4 114.2(3) . . ?
C20 C19 H19A 108.7 . . ?
C20 C19 H19B 108.7 . . ?
C19 C20 H20A 109.5 . . ?
C19 C20 H20B 109.5 . . ?
C19 C20 H20C 109.5 . . ?
H20A C20 H20B 109.5 . . ?
H20A C20 H20C 109.5 . . ?
H20B C20 H20C 109.5 . . ?
C4 C21 H21A 108.5 . . ?
C4 C21 H21B 108.5 . . ?
H21A C21 H21B 107.5 . . ?
C22 C21 C4 114.9(3) . . ?
C22 C21 H21A 108.5 . . ?
C22 C21 H21B 108.5 . . ?
C21 C22 H22A 109.5 . . ?
C21 C22 H22B 109.5 . . ?
C21 C22 H22C 109.5 . . ?
H22A C22 H22B 109.5 . . ?
H22A C22 H22C 109.5 . . ?
H22B C22 H22C 109.5 . . ?
O1 C23 Fe 175.5(3) . . ?
O2 C24 Fe 175.5(4) . . ?
O3 C25 Fe 178.7(4) . . ?
O4 C26 Fe 179.0(4) . . ?
O5 C27 Fe 177.8(4) . . ?
F1 Sb F2 90.25(16) . . ?
F1 Sb F3 90.36(13) . . ?
F1 Sb F4 179.56(14) . . ?
F1 Sb F5 90.39(12) . . ?
F2 Sb F3 88.94(14) . . ?
F2 Sb F5 89.36(14) . . ?
F3 Sb F5 178.14(13) . . ?
F4 Sb F2 89.70(16) . . ?
F4 Sb F3 90.07(13) . . ?
F4 Sb F5 89.17(13) . . ?
F6 Sb F1 90.00(16) . . ?
F6 Sb F2 179.70(17) . . ?
F6 Sb F3 90.88(15) . . ?
F6 Sb F4 90.06(16) . . ?
F6 Sb F5 90.82(15) . . ?

loop_
_geom_bond_atom_site_label_1
_geom_bond_atom_site_label_2
_geom_bond_distance
_geom_bond_site_symmetry_2
_geom_bond_publ_flag
Au Fe 2.5696(5) . ?
Au C1 2.020(3) . ?
Fe C23 1.859(4) . ?
Fe C24 1.838(4) . ?
Fe C25 1.831(4) . ?
Fe C26 1.815(4) . ?
Fe C27 1.835(4) . ?
O1 C23 1.123(4) . ?
O2 C24 1.126(5) . ?
O3 C25 1.129(5) . ?
O4 C26 1.130(4) . ?
O5 C27 1.132(5) . ?
N C1 1.293(4) . ?
N C2 1.535(4) . ?
N C5 1.458(4) . ?
C1 C4 1.498(5) . ?
C2 C3 1.534(5) . ?
C2 C17 1.523(5) . ?
C2 C18 1.534(5) . ?
C3 H3A 0.9900 . ?
C3 H3B 0.9900 . ?
C3 C4 1.555(5) . ?
C4 C19 1.530(5) . ?
C4 C21 1.549(5) . ?
C5 C6 1.399(5) . ?
C5 C10 1.406(5) . ?
C6 C7 1.397(5) . ?
C6 C11 1.514(5) . ?
C7 H7 0.9500 . ?
C7 C8 1.372(6) . ?
C8 H8 0.9500 . ?
C8 C9 1.384(6) . ?
C9 H9 0.9500 . ?
C9 C10 1.393(5) . ?
C10 C14 1.528(5) . ?
C11 H11 1.0000 . ?
C11 C12 1.532(5) . ?
C11 C13 1.536(5) . ?
C12 H12A 0.9800 . ?
C12 H12B 0.9800 . ?
C12 H12C 0.9800 . ?
C13 H13A 0.9800 . ?
C13 H13B 0.9800 . ?
C13 H13C 0.9800 . ?
C14 H14 1.0000 . ?
C14 C15 1.528(6) . ?
C14 C16 1.532(6) . ?
C15 H15A 0.9800 . ?
C15 H15B 0.9800 . ?
C15 H15C 0.9800 . ?
C16 H16A 0.9800 . ?
C16 H16B 0.9800 . ?
C16 H16C 0.9800 . ?
C17 H17A 0.9800 . ?
C17 H17B 0.9800 . ?
C17 H17C 0.9800 . ?
C18 H18A 0.9800 . ?
C18 H18B 0.9800 . ?
C18 H18C 0.9800 . ?
C19 H19A 0.9900 . ?
C19 H19B 0.9900 . ?
C19 C20 1.520(5) . ?
C20 H20A 0.9800 . ?
C20 H20B 0.9800 . ?
C20 H20C 0.9800 . ?
C21 H21A 0.9900 . ?
C21 H21B 0.9900 . ?
C21 C22 1.530(5) . ?
C22 H22A 0.9800 . ?
C22 H22B 0.9800 . ?
C22 H22C 0.9800 . ?
Sb F1 1.862(3) . ?
Sb F2 1.867(3) . ?
Sb F3 1.870(3) . ?
Sb F4 1.866(3) . ?
Sb F5 1.882(3) . ?
Sb F6 1.852(3) . ?
